data_4500160
loop_
_publ_author_name
'Braun, Doris E.'
'Karamertzanis, Panagiotis G.'
'Arlin, Jean-Baptiste'
'Florence, Alastair J.'
'Kahlenberg, Volker'
'Tocher, Derek A.'
'Griesser, Ulrich J.'
'Price, Sarah L.'

_publ_section_title
;
 Solid-State Forms of \b-Resorcylic Acid: How Exhaustive Should a
 Polymorph Screen Be?
;
_journal_issue 1
_journal_name_full 'Crystal growth &amp; design'
_journal_page_first 210
_journal_page_last 220
_journal_paper_doi 10.1021/cg101162a
_journal_volume 11
_journal_year 2011
_chemical_formula_moiety 'C7 H5 O4, C5 H6 N'
_chemical_formula_sum 'C12 H11 N O4'
_chemical_formula_weight 233.22
_chemical_name_common 'beta resoryclate pyridinium salt'
_chemical_name_systematic '2,4-dihydroxybenzoate pyridinium salt'
_space_group_IT_number 14
_symmetry_cell_setting monoclinic
_symmetry_space_group_name_Hall '-P 2yn'
_symmetry_space_group_name_H-M 'P 1 21/n 1'
_atom_sites_solution_hydrogens geom
_atom_sites_solution_primary direct
_atom_sites_solution_secondary difmap
_audit_conform_dict_location ftp://ftp.iucr.org/pub/cif_core.dic
_audit_conform_dict_name cif_core.dic
_audit_conform_dict_version 2.3
_audit_creation_date 2010-01-19T20:03:44-00:00
_audit_creation_method 'WinGX routine CIF_UPDATE'
_cell_angle_alpha 90
_cell_angle_beta 115.973(5)
_cell_angle_gamma 90
_cell_formula_units_Z 4
_cell_length_a 11.7363(4)
_cell_length_b 8.5691(2)
_cell_length_c 11.8310(4)
_cell_measurement_reflns_used 4246
_cell_measurement_temperature 173(2)
_cell_measurement_theta_max 28.3387
_cell_measurement_theta_min 3.0458
_cell_volume 1069.67(7)
_computing_cell_refinement
;
        CrysAlis RED, Oxford Diffraction Ltd.,
        Version 1.171.32.24 (release 21-04-2008 CrysAlis171 .NET)
        (compiled Apr 21 2008,18:23:10)
;
_computing_data_collection
;
        CrysAlis CCD, Oxford Diffraction Ltd.,
        Version 1.171.32.24 (release 21-04-2008 CrysAlis171 .NET)
        (compiled Apr 21 2008,18:23:10)
;
_computing_data_reduction
;
        CrysAlis RED, Oxford Diffraction Ltd.,
        Version 1.171.32.24 (release 21-04-2008 CrysAlis171 .NET)
        (compiled Apr 21 2008,18:23:10)
;
_computing_structure_refinement 'SHELXL-97 (Sheldrick, 1997)'
_computing_structure_solution 'SIR2002 (Burla et al., 2002)'
_diffrn_ambient_temperature 173(2)
_diffrn_detector_area_resol_mean 10.3822
_diffrn_measured_fraction_theta_full 0.996
_diffrn_measured_fraction_theta_max 0.996
_diffrn_measurement_device_type 'Oxford diffraction GEMINI R ULTRA'
_diffrn_measurement_method '\w scans'
_diffrn_orient_matrix_UB_11 -0.0634787587
_diffrn_orient_matrix_UB_12 -0.0165472877
_diffrn_orient_matrix_UB_13 -0.0430612589
_diffrn_orient_matrix_UB_21 -0.0154035614
_diffrn_orient_matrix_UB_22 0.0802336803
_diffrn_orient_matrix_UB_23 -0.0014779077
_diffrn_orient_matrix_UB_31 0.0156762969
_diffrn_orient_matrix_UB_32 0.0117082657
_diffrn_orient_matrix_UB_33 -0.0508393888
_diffrn_radiation_monochromator graphite
_diffrn_radiation_type MoK\a
_diffrn_radiation_wavelength 0.71073
_diffrn_reflns_av_R_equivalents 0.0244
_diffrn_reflns_av_unetI/netI 0.0206
_diffrn_reflns_limit_h_max 12
_diffrn_reflns_limit_h_min -14
_diffrn_reflns_limit_k_max 10
_diffrn_reflns_limit_k_min -10
_diffrn_reflns_limit_l_max 14
_diffrn_reflns_limit_l_min -13
_diffrn_reflns_number 7775
_diffrn_reflns_theta_full 25.34
_diffrn_reflns_theta_max 25.34
_diffrn_reflns_theta_min 3.05
_exptl_absorpt_coefficient_mu 0.11
_exptl_absorpt_correction_T_max 0.97
_exptl_absorpt_correction_T_min 0.9145
_exptl_absorpt_correction_type multi-scan
_exptl_absorpt_process_details
;
        CrysAlis RED, Oxford Diffraction Ltd.,
        Version 1.171.32.24 (release 21-04-2008 CrysAlis171 .NET)
        (compiled Apr 21 2008,18:23:10)
        Empirical absorption correction using spherical harmonics,
 implemented in SCALE3 ABSPACK scaling algorithm.
;
_exptl_crystal_colour colourless
_exptl_crystal_density_diffrn 1.448
_exptl_crystal_density_method 'not measured'
_exptl_crystal_description fragment
_exptl_crystal_F_000 488
_exptl_crystal_size_max 0.48
_exptl_crystal_size_mid 0.24
_exptl_crystal_size_min 0.24
_refine_diff_density_max 0.189
_refine_diff_density_min -0.202
_refine_diff_density_rms 0.038
_refine_ls_extinction_method none
_refine_ls_goodness_of_fit_ref 1.033
_refine_ls_hydrogen_treatment mixed
_refine_ls_matrix_type full
_refine_ls_number_parameters 166
_refine_ls_number_reflns 1953
_refine_ls_number_restraints 0
_refine_ls_restrained_S_all 1.033
_refine_ls_R_factor_all 0.0436
_refine_ls_R_factor_gt 0.0337
_refine_ls_shift/su_max 0
_refine_ls_shift/su_mean 0
_refine_ls_structure_factor_coef Fsqd
_refine_ls_weighting_details 'calc w=1/[\s^2^(Fo^2^)+(0.0487P)^2^+0.1579P] where P=(Fo^2^+2Fc^2^)/3'
_refine_ls_weighting_scheme calc
_refine_ls_wR_factor_gt 0.0839
_refine_ls_wR_factor_ref 0.0874
_reflns_number_gt 1639
_reflns_number_total 1953
_reflns_threshold_expression >2sigma(I)
_cod_data_source_file cg101162a_si_004.cif
_cod_data_source_block bra_pyr_1
_cod_original_cell_volume 1069.66(6)
_cod_database_code 4500160

loop_
_symmetry_equiv_pos_as_xyz
'x, y, z'
'-x+1/2, y+1/2, -z+1/2'
'-x, -y, -z'
'x-1/2, -y-1/2, z-1/2'

loop_
_atom_site_label
_atom_site_type_symbol
_atom_site_fract_x
_atom_site_fract_y
_atom_site_fract_z
_atom_site_U_iso_or_equiv
_atom_site_adp_type
_atom_site_occupancy
_atom_site_symmetry_multiplicity
_atom_site_calc_flag
_atom_site_refinement_flags
O1 O 0.44989(8) -0.10055(11) 0.14133(8) 0.0265(2) Uani 1 1 d .
O4 O -0.00512(8) 0.32151(11) 0.12221(10) 0.0304(3) Uani 1 1 d .
H2 H 0.0215(16) 0.344(2) 0.2084(17) 0.051(5) Uiso 1 1 d .
O2 O 0.32489(9) -0.09715(11) -0.06319(9) 0.0323(3) Uani 1 1 d .
O3 O 0.11586(9) 0.04733(12) -0.15182(8) 0.0332(3) Uani 1 1 d .
H1 H 0.1894(18) -0.015(2) -0.1417(16) 0.061(5) Uiso 1 1 d .
N1 N 0.41796(10) 0.27864(12) -0.05885(10) 0.0235(3) Uani 1 1 d .
H6 H 0.4687(16) 0.2101(19) -0.0812(16) 0.047(5) Uiso 1 1 d .
C2 C 0.14354(12) 0.09064(14) -0.03243(11) 0.0225(3) Uani 1 1 d .
C6 C 0.28093(11) 0.09615(14) 0.18902(12) 0.0214(3) Uani 1 1 d .
H5 H 0.3576 0.0666 0.2586 0.026 Uiso 1 1 calc R
C1 C 0.25731(11) 0.04347(14) 0.06895(12) 0.0200(3) Uani 1 1 d .
C4 C 0.08278(11) 0.23178(14) 0.10750(12) 0.0223(3) Uani 1 1 d .
C12 C 0.45260(12) 0.33169(15) 0.05798(12) 0.0254(3) Uani 1 1 d .
H11 H 0.5301 0.2977 0.1243 0.03 Uiso 1 1 calc R
C5 C 0.19628(12) 0.18971(14) 0.20934(12) 0.0228(3) Uani 1 1 d .
H4 H 0.2149 0.2252 0.2917 0.027 Uiso 1 1 calc R
C9 C 0.23076(12) 0.42615(16) -0.13555(13) 0.0291(3) Uani 1 1 d .
H8 H 0.1539 0.4584 -0.2037 0.035 Uiso 1 1 calc R
C3 C 0.05701(12) 0.18317(15) -0.01271(12) 0.0255(3) Uani 1 1 d .
H3 H -0.0199 0.2131 -0.0818 0.031 Uiso 1 1 calc R
C7 C 0.34882(12) -0.05704(14) 0.04757(12) 0.0220(3) Uani 1 1 d .
C11 C 0.37696(12) 0.43480(15) 0.08260(13) 0.0272(3) Uani 1 1 d .
H10 H 0.4012 0.4728 0.1654 0.033 Uiso 1 1 calc R
C8 C 0.30983(12) 0.32309(15) -0.15463(12) 0.0259(3) Uani 1 1 d .
H7 H 0.2876 0.283 -0.2365 0.031 Uiso 1 1 calc R
C10 C 0.26433(13) 0.48249(16) -0.01586(13) 0.0290(3) Uani 1 1 d .
H9 H 0.2104 0.5538 -0.001 0.035 Uiso 1 1 calc R

loop_
_atom_site_aniso_label
_atom_site_aniso_U_11
_atom_site_aniso_U_22
_atom_site_aniso_U_33
_atom_site_aniso_U_23
_atom_site_aniso_U_13
_atom_site_aniso_U_12
O1 0.0216(5) 0.0340(5) 0.0260(5) 0.0010(4) 0.0125(4) 0.0049(4)
O4 0.0241(5) 0.0367(6) 0.0307(6) -0.0009(4) 0.0122(4) 0.0091(4)
O2 0.0341(5) 0.0397(6) 0.0251(5) -0.0055(4) 0.0149(4) 0.0055(4)
O3 0.0338(6) 0.0424(6) 0.0184(5) -0.0045(4) 0.0068(4) 0.0062(5)
N1 0.0230(6) 0.0236(6) 0.0284(6) 0.0032(5) 0.0154(5) 0.0018(5)
C2 0.0246(7) 0.0230(7) 0.0195(7) -0.0009(5) 0.0094(6) -0.0038(6)
C6 0.0190(6) 0.0243(7) 0.0199(7) 0.0011(5) 0.0077(5) 0.0001(5)
C1 0.0194(6) 0.0198(6) 0.0224(7) 0.0004(5) 0.0106(6) -0.0029(5)
C4 0.0204(6) 0.0215(6) 0.0281(7) 0.0018(5) 0.0135(6) 0.0007(5)
C12 0.0200(6) 0.0293(7) 0.0243(7) 0.0054(6) 0.0073(6) 0.0008(6)
C5 0.0256(7) 0.0251(7) 0.0192(7) 0.0007(5) 0.0113(6) 0.0007(6)
C9 0.0228(7) 0.0321(8) 0.0266(8) 0.0039(6) 0.0055(6) 0.0038(6)
C3 0.0202(6) 0.0284(7) 0.0232(7) 0.0023(6) 0.0053(6) 0.0019(6)
C7 0.0225(7) 0.0223(7) 0.0243(7) 0.0005(5) 0.0131(6) -0.0030(5)
C11 0.0275(7) 0.0307(7) 0.0230(7) -0.0018(6) 0.0105(6) 0.0004(6)
C8 0.0291(7) 0.0279(7) 0.0211(7) 0.0029(6) 0.0114(6) -0.0012(6)
C10 0.0245(7) 0.0300(7) 0.0331(8) -0.0004(6) 0.0131(6) 0.0054(6)

loop_
_atom_type_symbol
_atom_type_description
_atom_type_scat_dispersion_real
_atom_type_scat_dispersion_imag
_atom_type_scat_source
C C 0.0033 0.0016 'International Tables Vol C Tables 4.2.6.8 and 6.1.1.4'
H H 0 0 'International Tables Vol C Tables 4.2.6.8 and 6.1.1.4'
N N 0.0061 0.0033 'International Tables Vol C Tables 4.2.6.8 and 6.1.1.4'
O O 0.0106 0.006 'International Tables Vol C Tables 4.2.6.8 and 6.1.1.4'

loop_
_geom_angle_atom_site_label_1
_geom_angle_atom_site_label_2
_geom_angle_atom_site_label_3
_geom_angle
C4 O4 H2 110.2(10)
C2 O3 H1 103.1(10)
C8 N1 C12 121.74(11)
C8 N1 H6 114.7(10)
C12 N1 H6 123.5(10)
O3 C2 C3 118.23(12)
O3 C2 C1 120.96(11)
C3 C2 C1 120.81(11)
C5 C6 C1 121.88(11)
C5 C6 H5 119.1
C1 C6 H5 119.1
C6 C1 C2 117.72(11)
C6 C1 C7 121.67(11)
C2 C1 C7 120.61(11)
O4 C4 C3 117.81(11)
O4 C4 C5 121.80(12)
C3 C4 C5 120.40(11)
N1 C12 C11 120.41(12)
N1 C12 H11 119.8
C11 C12 H11 119.8
C6 C5 C4 119.22(11)
C6 C5 H4 120.4
C4 C5 H4 120.4
C8 C9 C10 119.02(12)
C8 C9 H8 120.5
C10 C9 H8 120.5
C4 C3 C2 119.94(12)
C4 C3 H3 120
C2 C3 H3 120
O2 C7 O1 121.56(11)
O2 C7 C1 119.15(12)
O1 C7 C1 119.29(11)
C12 C11 C10 118.63(12)
C12 C11 H10 120.7
C10 C11 H10 120.7
N1 C8 C9 120.35(12)
N1 C8 H7 119.8
C9 C8 H7 119.8
C9 C10 C11 119.84(12)
C9 C10 H9 120.1
C11 C10 H9 120.1

loop_
_geom_bond_atom_site_label_1
_geom_bond_atom_site_label_2
_geom_bond_distance
O1 C7 1.2744(16)
O4 C4 1.3576(15)
O4 H2 0.947(18)
O2 C7 1.2617(15)
O3 C2 1.3552(15)
O3 H1 0.976(19)
N1 C8 1.3342(17)
N1 C12 1.3380(17)
N1 H6 0.953(17)
C2 C3 1.3863(18)
C2 C1 1.4078(18)
C6 C5 1.3772(17)
C6 C1 1.3978(17)
C6 H5 0.95
C1 C7 1.4824(17)
C4 C3 1.3825(18)
C4 C5 1.3966(18)
C12 C11 1.3712(19)
C12 H11 0.95
C5 H4 0.95
C9 C8 1.3694(19)
C9 C10 1.3802(19)
C9 H8 0.95
C3 H3 0.95
C11 C10 1.3866(19)
C11 H10 0.95
C8 H7 0.95
C10 H9 0.95

loop_
_geom_hbond_atom_site_label_D
_geom_hbond_atom_site_label_H
_geom_hbond_atom_site_label_A
_geom_hbond_distance_DH
_geom_hbond_distance_HA
_geom_hbond_distance_DA
_geom_hbond_angle_DHA
_geom_hbond_site_symmetry_A
O4 H2 O1 0.947(18) 1.724(18) 2.6653(13) 172.0(16) 2
O3 H1 O2 0.976(19) 1.611(19) 2.5293(13) 155.0(16) .

loop_
_geom_torsion_atom_site_label_1
_geom_torsion_atom_site_label_2
_geom_torsion_atom_site_label_3
_geom_torsion_atom_site_label_4
_geom_torsion
C5 C6 C1 C2 0.66(18)
C5 C6 C1 C7 179.91(11)
O3 C2 C1 C6 178.30(11)
C3 C2 C1 C6 -1.48(17)
O3 C2 C1 C7 -0.96(18)
C3 C2 C1 C7 179.26(11)
C8 N1 C12 C11 -0.14(19)
C1 C6 C5 C4 0.82(18)
O4 C4 C5 C6 178.86(11)
C3 C4 C5 C6 -1.53(18)
O4 C4 C3 C2 -179.65(11)
C5 C4 C3 C2 0.73(19)
O3 C2 C3 C4 -178.98(11)
C1 C2 C3 C4 0.80(19)
C6 C1 C7 O2 -177.66(11)
C2 C1 C7 O2 1.57(17)
C6 C1 C7 O1 2.15(17)
C2 C1 C7 O1 -178.61(11)
N1 C12 C11 C10 0.0(2)
C12 N1 C8 C9 0.30(19)
C10 C9 C8 N1 -0.3(2)
C8 C9 C10 C11 0.2(2)
C12 C11 C10 C9 -0.1(2)
